data_2015294
loop_
_publ_author_name
'Kavitha, Savaridasson Jose'
'Panchanatheswaran, Krishnaswamy'
'Low, John N.'
'Glidewell, Christopher'

_publ_section_title
;Hydrogen-bonded sheets in racemic
 <i>cis</i>-(2,2'-bipyridyl-\k^2^<i>N</i>,<i>N</i>')oxo(pentane-2,4-dionato-\k^2^<i>O</i>,<i>O</i>')(thiocyanato-\k<i>N</i>)vanadium(IV)
;
_journal_coeditor_code FA3005
_journal_issue 5
_journal_name_full 'Acta Crystallographica Section C'
_journal_page_first m177
_journal_page_last m179
_journal_paper_doi 10.1107/S0108270106008158
_journal_volume 62
_journal_year 2006
_chemical_formula_iupac '[V (C5 H7 O2) (N C S) O (C10 H8 N2)]'
_chemical_formula_moiety 'C16 H15 N3 O3 S V'
_chemical_formula_sum 'C16 H15 N3 O3 S V'
_chemical_formula_weight 380.32
_chemical_name_systematic
;
racemic
cis-(2,2'-bipyridyl-\k^2^N,N')oxo(pentane-2,4-dionato-
\k^2^O,O')(thiocyanato-\kN)vanadium(IV)
;
_space_group_IT_number 61
_symmetry_cell_setting orthorhombic
_symmetry_space_group_name_Hall '-P 2ac 2ab'
_symmetry_space_group_name_H-M 'P b c a'
_atom_sites_solution_hydrogens geom
_atom_sites_solution_primary direct
_atom_sites_solution_secondary difmap
_cell_angle_alpha 90.00
_cell_angle_beta 90.00
_cell_angle_gamma 90.00
_cell_formula_units_Z 16
_cell_length_a 15.0522(10)
_cell_length_b 29.721(2)
_cell_length_c 15.3753(10)
_cell_measurement_reflns_used 7898
_cell_measurement_temperature 120(2)
_cell_measurement_theta_max 27.58
_cell_measurement_theta_min 2.98
_cell_volume 6878.4(8)
_computing_cell_refinement 'DENZO (Otwinowski & Minor, 1997) and COLLECT'
_computing_data_collection 'COLLECT (Nonius, 1999)'
_computing_data_reduction 'DENZO and COLLECT'
_computing_molecular_graphics 'PLATON (Spek, 2003)'
_computing_publication_material 'SHELXL97 and PRPKAPPA (Ferguson, 1999)'
_computing_structure_refinement 'OSCAIL and SHELXL97 (Sheldrick, 1997)'
_computing_structure_solution 'OSCAIL (McArdle, 2003) and SHELXS97 (Sheldrick, 1997)'
_diffrn_ambient_temperature 120(2)
_diffrn_detector_area_resol_mean 9.091
_diffrn_measured_fraction_theta_full 0.992
_diffrn_measured_fraction_theta_max 0.992
_diffrn_measurement_device_type 'Nonius KappaCCD area-detector'
_diffrn_measurement_method '\f and \w'
_diffrn_radiation_monochromator graphite
_diffrn_radiation_source 'Bruker-Nonius FR591 rotating anode'
_diffrn_radiation_type 'Mo K\a'
_diffrn_radiation_wavelength 0.71073
_diffrn_reflns_av_R_equivalents 0.0637
_diffrn_reflns_av_sigmaI/netI 0.0541
_diffrn_reflns_limit_h_max 19
_diffrn_reflns_limit_h_min -19
_diffrn_reflns_limit_k_max 38
_diffrn_reflns_limit_k_min -32
_diffrn_reflns_limit_l_max 14
_diffrn_reflns_limit_l_min -19
_diffrn_reflns_number 40301
_diffrn_reflns_theta_full 27.58
_diffrn_reflns_theta_max 27.58
_diffrn_reflns_theta_min 2.98
_diffrn_standards_decay_% 0
_exptl_absorpt_coefficient_mu 0.717
_exptl_absorpt_correction_T_max 0.972
_exptl_absorpt_correction_T_min 0.882
_exptl_absorpt_correction_type multi-scan
_exptl_absorpt_process_details '(SADABS; Sheldrick, 2003)'
_exptl_crystal_colour brown
_exptl_crystal_density_diffrn 1.469
_exptl_crystal_density_method 'not measured'
_exptl_crystal_description plate
_exptl_crystal_F_000 3120
_exptl_crystal_size_max 0.18
_exptl_crystal_size_mid 0.10
_exptl_crystal_size_min 0.04
_refine_diff_density_max 0.773
_refine_diff_density_min -0.693
_refine_ls_extinction_method none
_refine_ls_goodness_of_fit_ref 1.126
_refine_ls_hydrogen_treatment constr
_refine_ls_matrix_type full
_refine_ls_number_parameters 437
_refine_ls_number_reflns 7898
_refine_ls_number_restraints 0
_refine_ls_restrained_S_all 1.126
_refine_ls_R_factor_all 0.0806
_refine_ls_R_factor_gt 0.0526
_refine_ls_shift/su_max 0.002
_refine_ls_shift/su_mean 0.000
_refine_ls_structure_factor_coef Fsqd
_refine_ls_weighting_details 'w = 1/[\s^2^(Fo^2^)+(0.0615P)^2^+3.5919P] where P=(Fo^2^+2Fc^2^)/3'
_refine_ls_weighting_scheme calc
_refine_ls_wR_factor_gt 0.1237
_refine_ls_wR_factor_ref 0.1350
_reflns_number_gt 5904
_reflns_number_total 7898
_reflns_threshold_expression I>2\s(I)
_cod_data_source_file fa3005.cif
_cod_data_source_block I
_cod_database_code 2015294

loop_
_symmetry_equiv_pos_as_xyz
'x, y, z'
'-x+1/2, -y, z+1/2'
'x+1/2, -y+1/2, -z'
'-x, y+1/2, -z+1/2'
'-x, -y, -z'
'x+1/2, y, -z+1/2'
'-x+1/2, y+1/2, z'
'x, -y+1/2, z+1/2'

loop_
_atom_site_type_symbol
_atom_site_label
_atom_site_fract_x
_atom_site_fract_y
_atom_site_fract_z
_atom_site_U_iso_or_equiv
_atom_site_adp_type
_atom_site_calc_flag
_atom_site_refinement_flags
_atom_site_occupancy
V V1 0.52076(3) 0.798315(16) 0.16865(3) 0.02076(13) Uani d . 1
N N11 0.52526(15) 0.86252(8) 0.10674(14) 0.0197(5) Uani d . 1
C C12 0.47449(19) 0.89680(9) 0.13600(18) 0.0204(6) Uani d . 1
C C13 0.4843(2) 0.94011(10) 0.10331(19) 0.0256(6) Uani d . 1
C C14 0.5487(2) 0.94829(11) 0.0408(2) 0.0307(7) Uani d . 1
C C15 0.5991(2) 0.91312(10) 0.01032(19) 0.0268(7) Uani d . 1
C C16 0.58562(19) 0.87054(10) 0.04437(17) 0.0230(6) Uani d . 1
N N21 0.41335(15) 0.84132(8) 0.23061(14) 0.0192(5) Uani d . 1
C C22 0.41112(18) 0.88490(9) 0.20652(17) 0.0195(6) Uani d . 1
C C23 0.3556(2) 0.91580(10) 0.24666(19) 0.0253(6) Uani d . 1
C C24 0.2994(2) 0.90111(10) 0.3126(2) 0.0277(7) Uani d . 1
C C25 0.2994(2) 0.85623(10) 0.33566(19) 0.0268(7) Uani d . 1
C C26 0.35835(19) 0.82752(10) 0.29325(18) 0.0238(6) Uani d . 1
O O31 0.59368(13) 0.82799(7) 0.26101(13) 0.0259(5) Uani d . 1
C C31 0.6188(2) 0.81164(10) 0.33379(19) 0.0251(6) Uani d . 1
C C34 0.6823(2) 0.84006(11) 0.3850(2) 0.0303(7) Uani d . 1
C C32 0.5909(2) 0.76998(10) 0.36604(19) 0.0278(7) Uani d . 1
C C33 0.5297(2) 0.74235(10) 0.32647(19) 0.0259(7) Uani d . 1
C C35 0.4993(2) 0.69980(10) 0.3694(2) 0.0348(8) Uani d . 1
O O33 0.49292(14) 0.75009(7) 0.25190(13) 0.0257(5) Uani d . 1
N N41 0.41804(17) 0.77590(8) 0.09326(16) 0.0252(5) Uani d . 1
C C42 0.3637(2) 0.76178(10) 0.04682(19) 0.0241(6) Uani d . 1
S S1 0.28690(5) 0.74249(3) -0.01827(5) 0.03099(19) Uani d . 1
O O1 0.60029(14) 0.77894(7) 0.11034(14) 0.0303(5) Uani d . 1
V V2 0.59410(3) 0.549682(16) 0.24244(3) 0.01996(13) Uani d . 1
N N51 0.66776(15) 0.61127(8) 0.24765(15) 0.0200(5) Uani d . 1
C C52 0.64396(19) 0.64672(9) 0.19636(18) 0.0210(6) Uani d . 1
C C53 0.6871(2) 0.68780(10) 0.2023(2) 0.0278(7) Uani d . 1
C C54 0.7551(2) 0.69311(11) 0.2620(2) 0.0335(8) Uani d . 1
C C55 0.7791(2) 0.65739(10) 0.3136(2) 0.0293(7) Uani d . 1
C C56 0.73473(19) 0.61711(10) 0.30447(19) 0.0241(6) Uani d . 1
N N61 0.53822(15) 0.59517(8) 0.13808(15) 0.0218(5) Uani d . 1
C C62 0.57117(18) 0.63750(9) 0.13419(18) 0.0208(6) Uani d . 1
C C63 0.5395(2) 0.66882(10) 0.07525(19) 0.0275(7) Uani d . 1
C C64 0.4733(2) 0.65594(12) 0.0170(2) 0.0326(7) Uani d . 1
C C65 0.4417(2) 0.61260(11) 0.0190(2) 0.0319(7) Uani d . 1
C C66 0.4755(2) 0.58330(11) 0.0809(2) 0.0295(7) Uani d . 1
C C71 0.4218(2) 0.56737(11) 0.3294(2) 0.0277(7) Uani d . 1
O O71 0.50142(13) 0.58021(7) 0.31432(13) 0.0264(5) Uani d . 1
C C72 0.3823(2) 0.52927(11) 0.2919(2) 0.0315(7) Uani d . 1
C C74 0.3692(2) 0.59632(12) 0.3911(2) 0.0350(8) Uani d . 1
C C73 0.4250(2) 0.49928(10) 0.2374(2) 0.0274(7) Uani d . 1
C C75 0.3782(2) 0.45833(11) 0.2036(2) 0.0377(8) Uani d . 1
O O73 0.50604(13) 0.50349(7) 0.21239(13) 0.0267(5) Uani d . 1
N N81 0.66381(16) 0.52564(8) 0.13924(16) 0.0248(5) Uani d . 1
C C82 0.6893(2) 0.51166(10) 0.0733(2) 0.0258(6) Uani d . 1
S S2 0.72969(6) 0.49344(3) -0.01820(5) 0.0394(2) Uani d . 1
O O2 0.65087(14) 0.52728(6) 0.31975(13) 0.0271(5) Uani d . 1
H H13 0.4473 0.9638 0.1235 0.031 Uiso calc R 1
H H14 0.5579 0.9779 0.0193 0.037 Uiso calc R 1
H H15 0.6426 0.9180 -0.0335 0.032 Uiso calc R 1
H H16 0.6202 0.8462 0.0229 0.028 Uiso calc R 1
H H23 0.3559 0.9465 0.2294 0.030 Uiso calc R 1
H H24 0.2614 0.9218 0.3415 0.033 Uiso calc R 1
H H25 0.2602 0.8452 0.3792 0.032 Uiso calc R 1
H H26 0.3595 0.7967 0.3097 0.029 Uiso calc R 1
H H34A 0.6524 0.8677 0.4037 0.045 Uiso calc R 1
H H34B 0.7336 0.8477 0.3486 0.045 Uiso calc R 1
H H34C 0.7025 0.8233 0.4362 0.045 Uiso calc R 1
H H32 0.6162 0.7600 0.4193 0.033 Uiso calc R 1
H H35A 0.5208 0.6739 0.3362 0.052 Uiso calc R 1
H H35B 0.4342 0.6992 0.3714 0.052 Uiso calc R 1
H H35C 0.5230 0.6985 0.4288 0.052 Uiso calc R 1
H H53 0.6700 0.7121 0.1658 0.033 Uiso calc R 1
H H54 0.7849 0.7212 0.2671 0.040 Uiso calc R 1
H H55 0.8256 0.6604 0.3550 0.035 Uiso calc R 1
H H56 0.7522 0.5924 0.3398 0.029 Uiso calc R 1
H H63 0.5624 0.6986 0.0745 0.033 Uiso calc R 1
H H64 0.4503 0.6769 -0.0237 0.039 Uiso calc R 1
H H65 0.3977 0.6029 -0.0211 0.038 Uiso calc R 1
H H66 0.4531 0.5534 0.0827 0.035 Uiso calc R 1
H H72 0.3216 0.5237 0.3049 0.038 Uiso calc R 1
H H74A 0.4082 0.6072 0.4376 0.052 Uiso calc R 1
H H74B 0.3208 0.5786 0.4164 0.052 Uiso calc R 1
H H74C 0.3444 0.6220 0.3594 0.052 Uiso calc R 1
H H75A 0.3962 0.4528 0.1433 0.057 Uiso calc R 1
H H75B 0.3138 0.4632 0.2060 0.057 Uiso calc R 1
H H75C 0.3939 0.4322 0.2395 0.057 Uiso calc R 1

loop_
_atom_site_aniso_label
_atom_site_aniso_U_11
_atom_site_aniso_U_22
_atom_site_aniso_U_33
_atom_site_aniso_U_12
_atom_site_aniso_U_13
_atom_site_aniso_U_23
V1 0.0224(3) 0.0199(3) 0.0200(3) 0.0014(2) 0.0002(2) 0.00172(19)
N11 0.0211(12) 0.0218(12) 0.0161(11) 0.0008(10) -0.0016(10) 0.0020(9)
C12 0.0235(15) 0.0193(14) 0.0184(13) -0.0024(11) -0.0050(12) -0.0006(11)
C13 0.0322(16) 0.0208(15) 0.0237(15) 0.0011(12) -0.0021(13) -0.0012(12)
C14 0.0382(18) 0.0259(16) 0.0279(16) -0.0067(14) -0.0001(14) 0.0073(13)
C15 0.0294(16) 0.0313(17) 0.0198(15) -0.0046(13) 0.0016(13) 0.0037(13)
C16 0.0226(15) 0.0302(16) 0.0162(13) -0.0009(12) -0.0014(12) -0.0006(12)
N21 0.0210(12) 0.0197(12) 0.0169(11) -0.0011(10) -0.0034(10) 0.0021(9)
C22 0.0204(14) 0.0234(14) 0.0147(13) -0.0021(11) -0.0029(11) -0.0011(11)
C23 0.0266(16) 0.0216(14) 0.0277(16) 0.0000(12) -0.0006(13) -0.0024(13)
C24 0.0276(16) 0.0306(16) 0.0249(16) 0.0045(13) 0.0001(13) -0.0042(13)
C25 0.0235(15) 0.0351(17) 0.0217(15) -0.0001(13) -0.0005(13) 0.0013(13)
C26 0.0261(16) 0.0231(15) 0.0223(15) -0.0009(12) -0.0012(13) 0.0031(12)
O31 0.0266(11) 0.0271(11) 0.0239(11) -0.0023(9) -0.0072(9) 0.0054(9)
C31 0.0231(15) 0.0312(16) 0.0210(15) 0.0070(13) 0.0018(12) -0.0009(13)
C34 0.0297(17) 0.0344(18) 0.0268(16) -0.0023(14) -0.0041(14) 0.0001(14)
C32 0.0353(18) 0.0280(16) 0.0202(15) 0.0056(13) -0.0032(14) 0.0018(13)
C33 0.0320(17) 0.0226(15) 0.0232(15) 0.0108(13) 0.0048(13) 0.0011(12)
C35 0.051(2) 0.0262(17) 0.0278(17) 0.0015(15) 0.0032(15) 0.0049(13)
O33 0.0296(11) 0.0241(11) 0.0233(11) -0.0014(9) -0.0017(9) 0.0038(9)
N41 0.0304(14) 0.0234(13) 0.0219(13) 0.0001(11) -0.0024(11) -0.0016(10)
C42 0.0274(16) 0.0221(15) 0.0227(15) 0.0055(12) 0.0010(13) -0.0003(12)
S1 0.0279(4) 0.0372(5) 0.0279(4) 0.0009(3) -0.0042(3) -0.0093(3)
O1 0.0318(12) 0.0265(11) 0.0327(12) 0.0053(9) 0.0067(10) 0.0032(9)
V2 0.0191(2) 0.0204(2) 0.0204(3) -0.00065(19) -0.0007(2) 0.0013(2)
N51 0.0195(12) 0.0221(12) 0.0184(11) -0.0003(9) 0.0014(10) -0.0003(10)
C52 0.0220(15) 0.0205(14) 0.0203(14) 0.0023(11) 0.0047(12) 0.0013(12)
C53 0.0316(17) 0.0210(15) 0.0308(17) 0.0004(13) 0.0052(14) 0.0026(13)
C54 0.0341(18) 0.0247(16) 0.042(2) -0.0063(14) -0.0007(15) -0.0046(14)
C55 0.0287(17) 0.0313(17) 0.0279(16) -0.0043(13) -0.0048(13) -0.0017(14)
C56 0.0233(15) 0.0271(16) 0.0219(15) 0.0007(12) -0.0013(12) 0.0013(13)
N61 0.0207(12) 0.0239(12) 0.0209(12) -0.0001(10) -0.0037(10) -0.0004(10)
C62 0.0202(14) 0.0239(15) 0.0182(14) 0.0039(11) 0.0044(11) -0.0007(11)
C63 0.0315(17) 0.0272(16) 0.0240(15) 0.0058(13) 0.0041(13) 0.0034(13)
C64 0.0333(18) 0.0396(19) 0.0250(16) 0.0107(15) -0.0018(14) 0.0073(14)
C65 0.0310(17) 0.0380(19) 0.0268(16) 0.0039(14) -0.0087(14) 0.0012(14)
C66 0.0292(16) 0.0320(17) 0.0273(16) -0.0001(14) -0.0052(14) 0.0019(14)
C71 0.0238(15) 0.0329(17) 0.0265(16) 0.0034(13) 0.0029(13) 0.0098(13)
O71 0.0233(11) 0.0290(11) 0.0270(11) -0.0006(9) 0.0036(9) -0.0004(9)
C72 0.0193(15) 0.0358(18) 0.0393(19) -0.0048(13) -0.0001(14) 0.0084(15)
C74 0.0269(17) 0.0416(19) 0.0364(19) 0.0035(14) 0.0090(15) 0.0035(15)
C73 0.0244(16) 0.0293(16) 0.0285(16) -0.0030(13) -0.0057(13) 0.0094(13)
C75 0.0338(19) 0.0375(19) 0.042(2) -0.0121(15) -0.0069(16) 0.0055(16)
O73 0.0239(11) 0.0277(11) 0.0286(11) -0.0060(9) 0.0000(9) -0.0002(9)
N81 0.0208(13) 0.0278(13) 0.0259(13) -0.0012(10) 0.0017(11) -0.0023(11)
C82 0.0221(15) 0.0259(15) 0.0294(17) 0.0037(12) -0.0049(13) 0.0013(13)
S2 0.0400(5) 0.0519(6) 0.0262(4) 0.0123(4) -0.0004(4) -0.0095(4)
O2 0.0320(12) 0.0227(11) 0.0265(11) -0.0026(9) -0.0047(9) 0.0033(9)

loop_
_atom_type_symbol
_atom_type_description
_atom_type_scat_dispersion_real
_atom_type_scat_dispersion_imag
_atom_type_scat_source
C C 0.0033 0.0016 'International Tables Vol C Tables 4.2.6.8 and 6.1.1.4'
H H 0.0000 0.0000 'International Tables Vol C Tables 4.2.6.8 and 6.1.1.4'
N N 0.0061 0.0033 'International Tables Vol C Tables 4.2.6.8 and 6.1.1.4'
O O 0.0106 0.0060 'International Tables Vol C Tables 4.2.6.8 and 6.1.1.4'
S S 0.1246 0.1234 'International Tables Vol C Tables 4.2.6.8 and 6.1.1.4'
V V 0.3005 0.5294 'International Tables Vol C Tables 4.2.6.8 and 6.1.1.4'

loop_
_geom_angle_atom_site_label_1
_geom_angle_atom_site_label_2
_geom_angle_atom_site_label_3
_geom_angle
_geom_angle_publ_flag
O1 V1 O33 105.15(10) no
O1 V1 O31 98.38(10) no
O33 V1 O31 88.63(8) no
O1 V1 N41 97.51(11) no
O33 V1 N41 88.30(9) no
O31 V1 N41 164.07(9) no
O1 V1 N11 92.76(10) no
O33 V1 N11 161.60(9) no
O31 V1 N11 84.55(8) no
N41 V1 N11 93.59(9) no
O1 V1 N21 165.68(10) no
O33 V1 N21 89.16(8) no
O31 V1 N21 81.06(8) no
N41 V1 N21 83.27(9) no
N11 V1 N21 72.92(8) y
C16 N11 C12 119.1(2) no
C16 N11 V1 119.94(19) no
C12 N11 V1 120.55(18) no
N11 C12 C13 121.2(3) no
N11 C12 C22 115.2(2) no
C13 C12 C22 123.5(3) no
C14 C13 C12 119.1(3) no
C14 C13 H13 120.4 no
C12 C13 H13 120.4 no
C15 C14 C13 119.3(3) no
C15 C14 H14 120.3 no
C13 C14 H14 120.3 no
C14 C15 C16 119.0(3) no
C14 C15 H15 120.5 no
C16 C15 H15 120.5 no
N11 C16 C15 122.1(3) no
N11 C16 H16 118.9 no
C15 C16 H16 118.9 no
C26 N21 C22 118.6(2) no
C26 N21 V1 124.86(19) no
C22 N21 V1 116.32(18) no
N21 C22 C23 122.0(3) no
N21 C22 C12 114.4(2) no
C23 C22 C12 123.6(3) no
C22 C23 C24 118.9(3) no
C22 C23 H23 120.6 no
C24 C23 H23 120.6 no
C25 C24 C23 119.4(3) no
C25 C24 H24 120.3 no
C23 C24 H24 120.3 no
C24 C25 C26 118.1(3) no
C24 C25 H25 120.9 no
C26 C25 H25 120.9 no
N21 C26 C25 123.0(3) no
N21 C26 H26 118.5 no
C25 C26 H26 118.5 no
C31 O31 V1 128.1(2) no
O31 C31 C32 124.0(3) no
O31 C31 C34 115.8(3) no
C32 C31 C34 120.3(3) no
C31 C34 H34A 109.5 no
C31 C34 H34B 109.5 no
H34A C34 H34B 109.5 no
C31 C34 H34C 109.5 no
H34A C34 H34C 109.5 no
H34B C34 H34C 109.5 no
C33 C32 C31 124.9(3) no
C33 C32 H32 117.5 no
C31 C32 H32 117.5 no
O33 C33 C32 124.9(3) no
O33 C33 C35 114.2(3) no
C32 C33 C35 120.9(3) no
C33 C35 H35A 109.5 no
C33 C35 H35B 109.5 no
H35A C35 H35B 109.5 no
C33 C35 H35C 109.5 no
H35A C35 H35C 109.5 no
H35B C35 H35C 109.5 no
C33 O33 V1 127.98(19) no
V1 N41 C42 175.5(2) y
N41 C42 S1 179.4(3) y
O2 V2 O73 104.07(10) no
O2 V2 O71 98.64(10) no
O73 V2 O71 88.64(9) no
O2 V2 N81 99.04(11) no
O73 V2 N81 85.35(9) no
O71 V2 N81 162.23(10) no
O2 V2 N51 92.93(10) no
O73 V2 N51 162.92(9) no
O71 V2 N51 87.28(9) no
N81 V2 N51 93.58(9) no
O2 V2 N61 165.92(10) no
O73 V2 N61 90.00(9) no
O71 V2 N61 82.02(9) no
N81 V2 N61 81.27(9) no
N51 V2 N61 73.02(9) y
C56 N51 C52 118.2(2) no
C56 N51 V2 121.49(19) no
C52 N51 V2 120.17(18) no
N51 C52 C53 121.3(3) no
N51 C52 C62 115.2(2) no
C53 C52 C62 123.6(3) no
C54 C53 C52 119.4(3) no
C54 C53 H53 120.3 no
C52 C53 H53 120.3 no
C55 C54 C53 119.3(3) no
C55 C54 H54 120.3 no
C53 C54 H54 120.3 no
C54 C55 C56 119.0(3) no
C54 C55 H55 120.5 no
C56 C55 H55 120.5 no
N51 C56 C55 122.8(3) no
N51 C56 H56 118.6 no
C55 C56 H56 118.6 no
C66 N61 C62 118.3(3) no
C66 N61 V2 124.9(2) no
C62 N61 V2 116.80(18) no
N61 C62 C63 121.8(3) no
N61 C62 C52 114.5(2) no
C63 C62 C52 123.6(3) no
C62 C63 C64 118.9(3) no
C62 C63 H63 120.6 no
C64 C63 H63 120.6 no
C65 C64 C63 119.4(3) no
C65 C64 H64 120.3 no
C63 C64 H64 120.3 no
C64 C65 C66 118.5(3) no
C64 C65 H65 120.7 no
C66 C65 H65 120.7 no
N61 C66 C65 123.0(3) no
N61 C66 H66 118.5 no
C65 C66 H66 118.5 no
O71 C71 C72 124.3(3) no
O71 C71 C74 115.9(3) no
C72 C71 C74 119.8(3) no
C71 O71 V2 128.2(2) no
C73 C72 C71 125.0(3) no
C73 C72 H72 117.5 no
C71 C72 H72 117.5 no
C71 C74 H74A 109.5 no
C71 C74 H74B 109.5 no
H74A C74 H74B 109.5 no
C71 C74 H74C 109.5 no
H74A C74 H74C 109.5 no
H74B C74 H74C 109.5 no
O73 C73 C72 124.1(3) no
O73 C73 C75 115.0(3) no
C72 C73 C75 121.0(3) no
C73 C75 H75A 109.5 no
C73 C75 H75B 109.5 no
H75A C75 H75B 109.5 no
C73 C75 H75C 109.5 no
H75A C75 H75C 109.5 no
H75B C75 H75C 109.5 no
C73 O73 V2 129.7(2) no
V2 N81 C82 168.1(2) y
N81 C82 S2 177.1(3) y

loop_
_geom_bond_atom_site_label_1
_geom_bond_atom_site_label_2
_geom_bond_distance
_geom_bond_publ_flag
V1 O1 1.603(2) y
V1 O31 2.000(2) y
V1 O33 1.967(2) y
V1 N11 2.133(2) y
V1 N21 2.270(2) y
V1 N41 2.044(3) y
N11 C16 1.342(4) no
N11 C12 1.351(4) no
C12 C13 1.390(4) no
C12 C22 1.487(4) no
C13 C14 1.387(4) no
C13 H13 0.95 no
C14 C15 1.374(4) no
C14 H14 0.95 no
C15 C16 1.385(4) no
C15 H15 0.95 no
C16 H16 0.95 no
N21 C26 1.334(4) no
N21 C22 1.348(4) no
C22 C23 1.387(4) no
C23 C24 1.390(4) no
C23 H23 0.95 no
C24 C25 1.380(4) no
C24 H24 0.95 no
C25 C26 1.394(4) no
C25 H25 0.95 no
C26 H26 0.95 no
O31 C31 1.277(3) no
C31 C32 1.398(4) no
C31 C34 1.499(4) no
C34 H34A 0.98 no
C34 H34B 0.98 no
C34 H34C 0.98 no
C32 C33 1.376(4) no
C32 H32 0.95 no
C33 O33 1.294(3) no
C33 C35 1.498(4) no
C35 H35A 0.98 no
C35 H35B 0.98 no
C35 H35C 0.98 no
N41 C42 1.164(4) y
C42 S1 1.633(3) y
V2 O2 1.608(2) y
V2 O71 1.998(2) y
V2 O73 1.963(2) y
V2 N51 2.142(2) y
V2 N61 2.261(2) y
V2 N81 2.032(3) y
N51 C56 1.345(4) no
N51 C52 1.364(4) no
C52 C53 1.386(4) no
C52 C62 1.479(4) no
C53 C54 1.383(5) no
C53 H53 0.95 no
C54 C55 1.374(4) no
C54 H54 0.95 no
C55 C56 1.378(4) no
C55 H55 0.95 no
C56 H56 0.95 no
N61 C66 1.338(4) no
N61 C62 1.353(4) no
C62 C63 1.384(4) no
C63 C64 1.392(4) no
C63 H63 0.95 no
C64 C65 1.373(5) no
C64 H64 0.95 no
C65 C66 1.386(4) no
C65 H65 0.95 no
C66 H66 0.95 no
C71 O71 1.279(4) no
C71 C72 1.403(4) no
C71 C74 1.506(4) no
C72 C73 1.382(5) no
C72 H72 0.95 no
C74 H74A 0.98 no
C74 H74B 0.98 no
C74 H74C 0.98 no
C73 O73 1.285(4) no
C73 C75 1.500(4) no
C75 H75A 0.98 no
C75 H75B 0.98 no
C75 H75C 0.98 no
N81 C82 1.161(4) y
C82 S2 1.626(3) y

loop_
_geom_hbond_atom_site_label_D
_geom_hbond_atom_site_label_H
_geom_hbond_atom_site_label_A
_geom_hbond_site_symmetry_A
_geom_hbond_distance_DH
_geom_hbond_distance_HA
_geom_hbond_distance_DA
_geom_hbond_angle_DHA
_geom_hbond_publ_flag
C13 H13 O2 4_655 0.95 2.55 3.500(4) 179 y
C23 H23 O2 4_655 0.95 2.52 3.468(4) 177 y
C53 H53 O1 . 0.95 2.40 3.323(4) 163 y
C63 H63 O1 . 0.95 2.52 3.441(4) 165 y
C72 H72 N81 6_455 0.95 2.53 3.457(4) 166 y

loop_
_geom_torsion_atom_site_label_1
_geom_torsion_atom_site_label_2
_geom_torsion_atom_site_label_3
_geom_torsion_atom_site_label_4
_geom_torsion
_geom_torsion_publ_flag
O1 V1 N11 C16 -1.2(2) no
O33 V1 N11 C16 165.7(3) no
O31 V1 N11 C16 97.0(2) no
N41 V1 N11 C16 -98.9(2) no
N21 V1 N11 C16 179.3(2) no
O1 V1 N11 C12 -174.0(2) no
O33 V1 N11 C12 -7.1(4) no
O31 V1 N11 C12 -75.8(2) no
N41 V1 N11 C12 88.3(2) no
N21 V1 N11 C12 6.51(19) no
C16 N11 C12 C13 -0.6(4) no
V1 N11 C12 C13 172.2(2) no
C16 N11 C12 C22 -178.6(2) no
V1 N11 C12 C22 -5.8(3) no
N11 C12 C13 C14 -1.4(4) no
C22 C12 C13 C14 176.4(3) no
C12 C13 C14 C15 2.4(5) no
C13 C14 C15 C16 -1.5(5) no
C12 N11 C16 C15 1.6(4) no
V1 N11 C16 C15 -171.3(2) no
C14 C15 C16 N11 -0.5(4) no
O1 V1 N21 C26 177.4(4) no
O33 V1 N21 C26 -5.0(2) no
O31 V1 N21 C26 -93.7(2) no
N41 V1 N21 C26 83.4(2) no
N11 V1 N21 C26 179.3(2) no
O1 V1 N21 C22 -8.4(5) no
O33 V1 N21 C22 169.25(19) no
O31 V1 N21 C22 80.50(19) no
N41 V1 N21 C22 -102.4(2) no
N11 V1 N21 C22 -6.50(18) no
C26 N21 C22 C23 2.0(4) no
V1 N21 C22 C23 -172.5(2) no
C26 N21 C22 C12 -179.7(2) no
V1 N21 C22 C12 5.7(3) no
N11 C12 C22 N21 -0.4(3) no
C13 C12 C22 N21 -178.3(3) no
N11 C12 C22 C23 177.9(3) no
C13 C12 C22 C23 0.0(4) no
N21 C22 C23 C24 -1.2(4) no
C12 C22 C23 C24 -179.4(3) no
C22 C23 C24 C25 -0.9(4) no
C23 C24 C25 C26 2.0(4) no
C22 N21 C26 C25 -0.8(4) no
V1 N21 C26 C25 173.3(2) no
C24 C25 C26 N21 -1.3(4) no
O1 V1 O31 C31 -93.1(2) no
O33 V1 O31 C31 12.0(2) no
N41 V1 O31 C31 90.9(4) no
N11 V1 O31 C31 174.9(2) no
N21 V1 O31 C31 101.4(2) no
V1 O31 C31 C32 -6.8(4) no
V1 O31 C31 C34 172.87(19) no
O31 C31 C32 C33 -3.7(5) no
C34 C31 C32 C33 176.7(3) no
C31 C32 C33 O33 3.7(5) no
C31 C32 C33 C35 -175.6(3) no
C32 C33 O33 V1 7.0(4) no
C35 C33 O33 V1 -173.7(2) no
O1 V1 O33 C33 86.3(2) no
O31 V1 O33 C33 -12.0(2) no
N41 V1 O33 C33 -176.3(2) no
N11 V1 O33 C33 -80.1(4) no
N21 V1 O33 C33 -93.1(2) no
O2 V2 N51 C56 0.3(2) no
O73 V2 N51 C56 175.2(3) no
O71 V2 N51 C56 98.8(2) no
N81 V2 N51 C56 -99.0(2) no
N61 V2 N51 C56 -178.7(2) no
O2 V2 N51 C52 -175.8(2) no
O73 V2 N51 C52 -0.9(4) no
O71 V2 N51 C52 -77.3(2) no
N81 V2 N51 C52 85.0(2) no
N61 V2 N51 C52 5.23(19) no
C56 N51 C52 C53 -0.2(4) no
V2 N51 C52 C53 176.0(2) no
C56 N51 C52 C62 178.7(2) no
V2 N51 C52 C62 -5.1(3) no
N51 C52 C53 C54 -0.5(4) no
C62 C52 C53 C54 -179.3(3) no
C52 C53 C54 C55 0.5(5) no
C53 C54 C55 C56 0.1(5) no
C52 N51 C56 C55 0.9(4) no
V2 N51 C56 C55 -175.2(2) no
C54 C55 C56 N51 -0.9(5) no
O2 V2 N61 C66 171.3(4) no
O73 V2 N61 C66 -6.3(2) no
O71 V2 N61 C66 -95.0(2) no
N81 V2 N61 C66 79.0(2) no
N51 V2 N61 C66 175.5(3) no
O2 V2 N61 C62 -8.9(5) no
O73 V2 N61 C62 173.5(2) no
O71 V2 N61 C62 84.9(2) no
N81 V2 N61 C62 -101.2(2) no
N51 V2 N61 C62 -4.72(19) no
C66 N61 C62 C63 2.4(4) no
V2 N61 C62 C63 -177.4(2) no
C66 N61 C62 C52 -176.5(2) no
V2 N61 C62 C52 3.7(3) no
N51 C52 C62 N61 0.6(3) no
C53 C52 C62 N61 179.5(3) no
N51 C52 C62 C63 -178.2(3) no
C53 C52 C62 C63 0.7(4) no
N61 C62 C63 C64 -1.6(4) no
C52 C62 C63 C64 177.2(3) no
C62 C63 C64 C65 -0.4(4) no
C63 C64 C65 C66 1.6(5) no
C62 N61 C66 C65 -1.2(4) no
V2 N61 C66 C65 178.6(2) no
C64 C65 C66 N61 -0.8(5) no
C72 C71 O71 V2 -4.3(4) no
C74 C71 O71 V2 176.3(2) no
O2 V2 O71 C71 -100.9(3) no
O73 V2 O71 C71 3.1(2) no
N81 V2 O71 C71 73.2(4) no
N51 V2 O71 C71 166.5(2) no
N61 V2 O71 C71 93.3(2) no
O71 C71 C72 C73 3.5(5) no
C74 C71 C72 C73 -177.2(3) no
C71 C72 C73 O73 -2.2(5) no
C71 C72 C73 C75 177.3(3) no
C72 C73 O73 V2 1.8(4) no
C75 C73 O73 V2 -177.6(2) no
O2 V2 O73 C73 96.7(3) no
O71 V2 O73 C73 -1.9(3) no
N81 V2 O73 C73 -165.1(3) no
N51 V2 O73 C73 -78.1(4) no
N61 V2 O73 C73 -83.9(3) no
O2 V2 N81 C82 145.4(12) no
O73 V2 N81 C82 41.9(12) no
O71 V2 N81 C82 -28.7(14) no
N51 V2 N81 C82 -121.0(12) no
N61 V2 N81 C82 -48.8(12) no
